data_2005329
loop_
_publ_author_name
'Baouid, A.'
'Hasnaoui, A.'
'Benharref, A.'
'Giorgi, M.'
'Pierrot, M.'

_publ_contact_author
;
     M. Pierrot
     Laboratoire de Cristallochimie
     Facult\'e des Sciences  et Techniques de Saint J\'er\^ome
     Avenue Escadrille Normandie Niemen
     13397 Marseille Cedex 20
     France
;
_publ_section_title 1-(4-Chlorophenyl)-3a-methyl-5-phenyl-3a,4-dihydro-1,2,4-oxadiazolo[4,5-<i>a</i>][1,5]benzodiazepine
_journal_issue 9
_journal_name_full 'Acta Crystallographica Section C'
_journal_page_first 2281
_journal_page_last 2282
_journal_paper_doi 10.1107/S0108270196004003
_journal_volume 52
_journal_year 1996
_chemical_formula_sum 'C23 H18 Cl N3 O'
_chemical_formula_weight 387.87
_chemical_name_systematic ' ?'
_space_group_crystal_system monoclinic
_space_group_IT_number 14
_space_group_name_Hall '-P 2ybc'
_space_group_name_H-M_alt 'P 1 21/c 1'
_atom_type_scat_source IntTabIV
_audit_creation_method from_MolEN_master_file_using_cif_in
_cell_angle_alpha 90.0(2)
_cell_angle_beta 98.4(3)
_cell_angle_gamma 90.0(3)
_cell_formula_units_Z 4.00
_cell_length_a 19.685(1)
_cell_length_b 11.023(2)
_cell_length_c 8.881(3)
_cell_measurement_reflns_used 25
_cell_measurement_temperature 294
_cell_measurement_theta_max 17
_cell_measurement_theta_min 14
_cell_volume 1906.4(16)
_computing_cell_refinement CAD4
_computing_data_collection CAD4_(Enraf-Nonius,_1989)
_computing_data_reduction BEGIN_SDP-Plus_(Frenz,_1985)
_computing_molecular_graphics ORTEPII_(Johnson,_1976)
_computing_publication_material CIF_VAX_MolEN_(Fair,_1990)
_computing_structure_refinement LSFM_SDP-Plus
_computing_structure_solution Direct_methods_MULTAN80_(Main_et_al.,_1980)
_diffrn_ambient_temperature 294
_diffrn_measurement_device Enraf_Nonius_CAD4
_diffrn_measurement_method \q/2\q
_diffrn_radiation_type Mo-K\a
_diffrn_radiation_wavelength 0.71073
_diffrn_reflns_av_R_equivalents 0.020
_diffrn_reflns_limit_h_max 10
_diffrn_reflns_limit_h_min -10
_diffrn_reflns_limit_k_max 12
_diffrn_reflns_limit_k_min 0
_diffrn_reflns_limit_l_max 17
_diffrn_reflns_limit_l_min 0
_diffrn_reflns_number 3008
_diffrn_reflns_theta_max 23.96
_diffrn_reflns_theta_min 1.05
_diffrn_standards_decay_% -0.92
_diffrn_standards_interval_time 60
_diffrn_standards_number 3
_exptl_absorpt_coefficient_mu 0.216
_exptl_absorpt_correction_type none
_exptl_crystal_colour colourless
_exptl_crystal_density_diffrn 1.35
_exptl_crystal_density_meas ?
_exptl_crystal_description cube
_exptl_crystal_F_000 808
_exptl_crystal_size_max 0.50
_exptl_crystal_size_mid 0.50
_exptl_crystal_size_min 0.50
_refine_diff_density_max 0.50
_refine_diff_density_min -0.24
_refine_ls_abs_structure_details
;
?
;
_refine_ls_extinction_method none
_refine_ls_goodness_of_fit_obs 1.941
_refine_ls_hydrogen_treatment included_not_refined
_refine_ls_matrix_type full
_refine_ls_number_parameters 253
_refine_ls_number_reflns 1995
_refine_ls_number_restraints 0
_refine_ls_R_factor_all 0.090
_refine_ls_R_factor_obs 0.045
_refine_ls_shift/esd_max 0.001
_refine_ls_structure_factor_coef F
_refine_ls_weighting_details 'w = 4Fo^2^/[\s^2^(Fo^2^) + 0.0016 Fo^4^]'
_refine_ls_weighting_scheme calc
_refine_ls_wR_factor_obs 0.056
_reflns_number_observed 1995
_reflns_number_total 2752
_reflns_observed_criterion >3.0\s(I)
_cod_data_source_file bm1067.cif
_cod_data_source_block BENHARREF1
_cod_depositor_comments
;
 Updating space group information and adding the symmetry operation list.

 Antanas Vaitkus,
 2018-06-15

The following automatic conversions were performed:

'_exptl_crystal_density_meas' value 'none' was changed to '?' - the
value is perceived as not measured.

Automatic conversion script
Id: cif_fix_values 3008 2015-01-20 13:52:24Z robertas 

The following automatic conversions were performed:

'_refine_ls_weighting_scheme' value '4Fo^2^/[\s^2^(Fo^2^) + 0.0016
Fo^4^]' was changed to 'calc'. New tag '_refine_ls_weighting_details'
was created. The value of the new tag was set to 'w =
4Fo^2^/[\s^2^(Fo^2^) + 0.0016 Fo^4^]'.

Automatic conversion script
Id: cif_fix_values 3143 2015-03-26 13:38:13Z robertas 
;
_cod_original_cell_volume 1907(2)
_cod_original_sg_symbol_H-M 'P 21/c'
_cod_original_formula_sum 'C23 H18 Cl1 N3 O1'
_cod_database_code 2005329
_cod_database_fobs_code 2005329

loop_
_space_group_symop_id
_space_group_symop_operation_xyz
1 x,y,z
2 -x,y+1/2,-z+1/2
3 -x,-y,-z
4 x,-y+1/2,z+1/2

loop_
_atom_site_aniso_label
_atom_site_aniso_U_11
_atom_site_aniso_U_22
_atom_site_aniso_U_33
_atom_site_aniso_U_12
_atom_site_aniso_U_13
_atom_site_aniso_U_23
Cl 0.0558(6) 0.1117(7) 0.1051(6) 0.0318(5) 0.0086(5) 0.0273(6)
O3 0.0460(10) 0.0460(10) 0.0410(8) 0.0069(9) 0.0160(7) 0.0020(8)
N2 0.0440(10) 0.0390(10) 0.0390(10) 0.0040(10) 0.0086(9) 0.0030(10)
N6 0.0370(10) 0.0390(10) 0.0400(10) -0.0025(9) 0.0132(9) -0.0045(9)
N11 0.0330(10) 0.0360(10) 0.0329(9) -0.0012(9) 0.0068(8) 0.0001(9)
C1 0.0380(10) 0.0310(10) 0.0340(10) -0.0040(10) 0.0070(10) -0.0030(10)
C3a 0.0400(10) 0.0340(10) 0.0410(10) 0.0020(10) 0.0120(10) 0.0010(10)
C4 0.0340(10) 0.0380(10) 0.0460(10) 0.0020(10) 0.0040(10) -0.0010(10)
C5 0.0370(10) 0.0350(10) 0.0330(10) -0.0010(10) 0.0030(10) -0.0040(10)
C6a 0.0350(10) 0.0380(10) 0.0380(10) 0.0000(10) 0.0100(10) -0.0020(10)
C7 0.050(2) 0.052(2) 0.0430(10) 0.0010(10) 0.0140(10) -0.0050(10)
C8 0.053(2) 0.064(2) 0.0390(10) -0.0030(10) 0.0170(10) 0.0010(10)
C9 0.049(2) 0.063(2) 0.0420(10) -0.0080(10) 0.0110(10) 0.0110(10)
C10 0.043(2) 0.0440(10) 0.0400(10) -0.0080(10) 0.0060(10) 0.0020(10)
C10a 0.0340(10) 0.0420(10) 0.0310(10) 0.0000(10) 0.0060(10) 0.0030(10)
C12 0.058(2) 0.0350(10) 0.057(2) 0.0060(10) 0.0140(10) 0.0000(10)
C13 0.0290(10) 0.0410(10) 0.0370(10) -0.0020(10) 0.0010(10) -0.0020(10)
C14 0.044(2) 0.052(2) 0.0550(10) -0.0040(10) 0.0140(10) -0.0030(10)
C15 0.051(2) 0.076(2) 0.061(2) -0.010(2) 0.0180(10) 0.004(2)
C16 0.058(2) 0.068(2) 0.062(2) -0.022(2) 0.0010(10) 0.017(2)
C17 0.059(2) 0.043(2) 0.072(2) -0.0080(10) 0.0050(10) 0.007(2)
C18 0.045(2) 0.0400(10) 0.0570(10) -0.0020(10) 0.0050(10) -0.0030(10)
C19 0.0390(10) 0.0410(10) 0.0350(10) -0.0040(10) 0.0070(10) -0.0050(10)
C20 0.046(2) 0.044(2) 0.0550(10) 0.0010(10) 0.0100(10) 0.0080(10)
C21 0.050(2) 0.053(2) 0.068(2) 0.0090(10) 0.0130(10) 0.0140(10)
C22 0.043(2) 0.067(2) 0.061(2) 0.0100(10) 0.0030(10) 0.004(2)
C23 0.044(2) 0.077(2) 0.070(2) 0.001(2) 0.0040(10) 0.020(2)
C24 0.044(2) 0.057(2) 0.060(2) -0.0040(10) 0.0060(10) 0.0140(10)

loop_
_atom_site_label
_atom_site_fract_x
_atom_site_fract_y
_atom_site_fract_z
_atom_site_U_iso_or_equiv
_atom_site_thermal_displace_type
_atom_site_calc_flag
Cl 0.98072(4) 0.2467(1) 0.0485(1) 0.0912(3) Uani ?
O3 1.34408(9) -0.0883(2) 0.2441(2) 0.0434(5) Uani ?
N2 1.2891(1) -0.0133(2) 0.1713(2) 0.0402(6) Uani ?
N6 1.2894(1) 0.1202(2) 0.5546(2) 0.0380(6) Uani ?
N11 1.2555(1) -0.0964(2) 0.3798(2) 0.0338(5) Uani ?
C1 1.2415(1) -0.0193(2) 0.2563(3) 0.0342(6) Uani ?
C3a 1.3293(1) -0.1225(2) 0.3926(3) 0.0375(7) Uani ?
C4 1.3709(1) -0.0408(2) 0.5142(3) 0.0397(7) Uani ?
C5 1.3455(1) 0.0892(2) 0.5081(2) 0.0350(7) Uani ?
C6a 1.2474(1) 0.0294(2) 0.6057(3) 0.0363(7) Uani ?
C7 1.2202(1) 0.0477(2) 0.7392(3) 0.0478(8) Uani ?
C8 1.1766(1) -0.0375(3) 0.7885(3) 0.0510(8) Uani ?
C9 1.1593(1) -0.1412(3) 0.7051(3) 0.0507(8) Uani ?
C10 1.1864(1) -0.1609(2) 0.5713(3) 0.0424(7) Uani ?
C10a 1.2290(1) -0.0754(2) 0.5207(2) 0.0355(7) Uani ?
C12 1.3463(1) -0.2555(2) 0.4181(3) 0.0492(8) Uani ?
C13 1.3880(1) 0.1866(2) 0.4508(3) 0.0362(7) Uani ?
C14 1.4406(1) 0.1608(3) 0.3686(3) 0.0496(8) Uani ?
C15 1.4796(2) 0.2534(3) 0.3192(3) 0.062(1) Uani ?
C16 1.4663(2) 0.3727(3) 0.3529(3) 0.0634(9) Uani ?
C17 1.4137(2) 0.3998(3) 0.4327(3) 0.0586(9) Uani ?
C18 1.3747(1) 0.3073(2) 0.4822(3) 0.0476(8) Uani ?
C19 1.1767(1) 0.0460(2) 0.2119(3) 0.0378(7) Uani ?
C20 1.1776(1) 0.1535(2) 0.1304(3) 0.0481(8) Uani ?
C21 1.1176(2) 0.2153(3) 0.0795(3) 0.0565(9) Uani ?
C22 1.0562(1) 0.1694(3) 0.1130(3) 0.0571(9) Uani ?
C23 1.0539(2) 0.0636(3) 0.1943(4) 0.064(1) Uani ?
C24 1.1142(1) 0.0020(3) 0.2448(3) 0.0536(8) Uani ?
H1 1.4511 0.0725 0.3443 0.0642 Uiso calc
H2 1.5185 0.2334 0.2580 0.0794 Uiso calc
H3 1.4960 0.4405 0.3181 0.0827 Uiso calc
H4 1.4034 0.4880 0.4561 0.0762 Uiso calc
H5 1.3358 0.3282 0.5421 0.0614 Uiso calc
H6 1.1747 -0.2384 0.5101 0.0543 Uiso calc
H7 1.1272 -0.2040 0.7414 0.0656 Uiso calc
H8 1.1571 -0.0244 0.8874 0.0663 Uiso calc
H9 1.2233 0.1870 0.1075 0.0628 Uiso calc
H10 1.1184 0.2935 0.0187 0.0738 Uiso calc
H11 1.0079 0.0301 0.2176 0.0821 Uiso calc
H12 1.1129 -0.0763 0.3061 0.0693 Uiso calc
H13 1.3669 -0.0757 0.6191 0.0515 Uiso calc
H14 1.4209 -0.0416 0.4975 0.0515 Uiso calc
H15 1.3177 -0.3059 0.3352 0.0639 Uiso calc
H16 1.3971 -0.2691 0.4136 0.0639 Uiso calc
H17 1.3351 -0.2813 0.5219 0.0639 Uiso calc
H18 1.2324 0.1237 0.8014 0.0622 Uiso calc

loop_
_geom_angle_atom_site_label_1
_geom_angle_atom_site_label_2
_geom_angle_atom_site_label_3
_geom_angle
_geom_angle_publ_flag
N2 O3 C3a 108.8(2) yes
O3 N2 C1 105.7(2) yes
C5 N6 C6a 119.1(2) yes
C1 N11 C3a 105.2(2) yes
C1 N11 C10a 122.2(2) yes
C3a N11 C10a 116.3(2) yes
N2 C1 N11 114.7(2) yes
N2 C1 C19 119.7(2) yes
N11 C1 C19 125.4(2) yes
O3 C3a N11 102.0(2) ?
O3 C3a C4 109.3(2) ?
O3 C3a C12 108.7(2) ?
N11 C3a C4 110.9(2) ?
N11 C3a C12 113.3(2) ?
C4 C3a C12 112.1(2) ?
C3a C4 C5 112.8(2) ?
N6 C5 C4 122.4(2) ?
N6 C5 C13 118.0(2) ?
C4 C5 C13 119.6(2) ?
N6 C6a C7 119.2(2) ?
N6 C6a C10a 121.9(2) ?
C7 C6a C10a 118.7(2) ?
C6a C7 C8 120.4(2) ?
C7 C8 C9 120.5(3) ?
C8 C9 C10 119.7(3) ?
C9 C10 C10a 120.0(2) ?
N11 C10a C6a 120.2(2) ?
N11 C10a C10 119.1(2) ?
C6a C10a C10 120.7(2) ?
C5 C13 C14 122.1(2) ?
C5 C13 C18 119.2(2) ?
C14 C13 C18 118.7(2) ?
C13 C14 C15 120.6(3) ?
C14 C15 C16 120.0(3) ?
C15 C16 C17 120.0(3) ?
C16 C17 C18 119.9(3) ?
C13 C18 C17 120.7(3) ?
C1 C19 C20 118.7(2) ?
C1 C19 C24 122.2(2) ?
C20 C19 C24 119.1(2) ?
C19 C20 C21 121.0(3) ?
C20 C21 C22 118.8(3) ?
Cl C22 C21 118.8(2) ?
Cl C22 C23 119.8(2) ?
C21 C22 C23 121.4(3) ?
C22 C23 C24 119.5(3) ?
C19 C24 C23 120.2(3) ?

loop_
_geom_bond_atom_site_label_1
_geom_bond_atom_site_label_2
_geom_bond_distance
_geom_bond_publ_flag
Cl C22 1.736(3) ?
O3 N2 1.439(3) yes
O3 C3a 1.441(3) yes
N2 C1 1.287(3) yes
N6 C5 1.281(3) yes
N6 C6a 1.415(3) yes
N11 C1 1.383(3) yes
N11 C3a 1.469(3) yes
N11 C10a 1.443(3) yes
C1 C19 1.468(3) ?
C3a C4 1.546(3) ?
C3a C12 1.513(4) ?
C4 C5 1.516(3) ?
C5 C13 1.494(4) ?
C6a C7 1.385(4) ?
C6a C10a 1.398(3) ?
C7 C8 1.386(4) ?
C8 C9 1.377(4) ?
C9 C10 1.388(4) ?
C10 C10a 1.379(4) ?
C13 C14 1.380(4) ?
C13 C18 1.392(4) ?
C14 C15 1.387(4) ?
C15 C16 1.383(5) ?
C16 C17 1.370(5) ?
C17 C18 1.386(4) ?
C19 C20 1.390(4) ?
C19 C24 1.391(4) ?
C20 C21 1.382(4) ?
C21 C22 1.382(4) ?
C22 C23 1.376(4) ?
C23 C24 1.385(4) ?
